data_7127001
loop_
_publ_author_name
'Bhunia, Supriya'
'Dolai, Anirban'
'Samanta, Subhas'

_publ_section_title
;
 Robust bi-directional photoswitching of thiomethyl substituted
 arylazopyrazoles under visible light.
;
_journal_issue 70
_journal_name_full 'Chemical communications (Cambridge, England)'
_journal_page_first 10247
_journal_page_last 10250
_journal_paper_doi 10.1039/d0cc04098c
_journal_volume 56
_journal_year 2020
_chemical_formula_moiety 'C13 H16 N4 S'
_chemical_formula_sum 'C13 H16 N4 S'
_chemical_formula_weight 260.36
_chemical_properties_physical Photo-sensitive
_space_group_crystal_system triclinic
_space_group_IT_number 2
_space_group_name_Hall '-P 1'
_space_group_name_H-M_alt 'P -1'
_atom_sites_solution_hydrogens geom
_audit_creation_date 2020-07-10
_audit_creation_method
;
Olex2 1.2
(compiled 2018.05.29 svn.r3508 for OlexSys, GUI svn.r5506)
;
_audit_update_record
;
2020-07-10 deposited with the CCDC.	2020-07-17 downloaded from the CCDC.
;
_cell_angle_alpha 80.680(3)
_cell_angle_beta 89.072(3)
_cell_angle_gamma 84.658(16)
_cell_formula_units_Z 2
_cell_length_a 6.9549(12)
_cell_length_b 8.8714(13)
_cell_length_c 11.149(2)
_cell_measurement_reflns_used 10604
_cell_measurement_temperature 298(2)
_cell_measurement_theta_max 27.611
_cell_measurement_theta_min 1.851
_cell_volume 675.9(2)
_computing_cell_refinement 'Bruker SAINT'
_computing_data_collection 'Bruker APEX2'
_computing_data_reduction 'Bruker SAINT'
_computing_molecular_graphics 'Olex2 (Dolomanov et al., 2009)'
_computing_publication_material 'Olex2 (Dolomanov et al., 2009)'
_computing_structure_refinement 'ShelXL (Sheldrick, 2015)'
_computing_structure_solution 'SHELXT 2014/5 (Sheldrick, 2014)'
_diffrn_ambient_temperature 298.15
_diffrn_measured_fraction_theta_full 0.996
_diffrn_measured_fraction_theta_max 0.986
_diffrn_measurement_device_type 'Bruker-AXS SMART APEXII diffractometer'
_diffrn_measurement_method '\f and \w scans'
_diffrn_radiation_type MoK\a
_diffrn_radiation_wavelength 0.71073
_diffrn_reflns_av_R_equivalents 0.0304
_diffrn_reflns_av_unetI/netI 0.0285
_diffrn_reflns_Laue_measured_fraction_full 0.996
_diffrn_reflns_Laue_measured_fraction_max 0.986
_diffrn_reflns_limit_h_max 9
_diffrn_reflns_limit_h_min -9
_diffrn_reflns_limit_k_max 11
_diffrn_reflns_limit_k_min -11
_diffrn_reflns_limit_l_max 13
_diffrn_reflns_limit_l_min -14
_diffrn_reflns_number 10604
_diffrn_reflns_point_group_measured_fraction_full 0.996
_diffrn_reflns_point_group_measured_fraction_max 0.986
_diffrn_reflns_theta_full 25.242
_diffrn_reflns_theta_max 27.611
_diffrn_reflns_theta_min 1.851
_exptl_absorpt_coefficient_mu 0.228
_exptl_absorpt_correction_T_max 0.973
_exptl_absorpt_correction_T_min 0.921
_exptl_absorpt_correction_type empirical
_exptl_absorpt_process_details sadabs
_exptl_crystal_colour red
_exptl_crystal_density_diffrn 1.279
_exptl_crystal_description block
_exptl_crystal_F_000 276
_exptl_crystal_recrystallization_method 'Re-crystallisation from solvent: Methanol-Diethyl ether'
_exptl_crystal_size_max 0.44
_exptl_crystal_size_mid 0.30
_exptl_crystal_size_min 0.12
_refine_diff_density_max 0.975
_refine_diff_density_min -0.398
_refine_diff_density_rms 0.125
_refine_ls_extinction_method none
_refine_ls_goodness_of_fit_ref 1.065
_refine_ls_hydrogen_treatment constr
_refine_ls_matrix_type full
_refine_ls_number_parameters 167
_refine_ls_number_reflns 3091
_refine_ls_number_restraints 0
_refine_ls_restrained_S_all 1.065
_refine_ls_R_factor_all 0.0811
_refine_ls_R_factor_gt 0.0726
_refine_ls_shift/su_max 0.000
_refine_ls_shift/su_mean 0.000
_refine_ls_structure_factor_coef Fsqd
_refine_ls_weighting_details 'w=1/[\s^2^(Fo^2^)+(0.1672P)^2^+0.0736P] where P=(Fo^2^+2Fc^2^)/3'
_refine_ls_weighting_scheme calc
_refine_ls_wR_factor_gt 0.2084
_refine_ls_wR_factor_ref 0.2251
_reflns_Friedel_coverage 0.000
_reflns_number_gt 2561
_reflns_number_total 3091
_reflns_threshold_expression 'I > 2\s(I)'
_cod_data_source_file d0cc04098c2.cif
_cod_data_source_block 5
_cod_depositor_comments 'Adding full bibliography for 7127000--7127001.cif.'
_cod_database_code 7127001
_shelx_shelxl_version_number 2018/3
_shelx_space_group_comment
;
The symmetry employed for this shelxl refinement is uniquely defined
by the following loop, which should always be used as a source of
symmetry information in preference to the above space-group names.
They are only intended as comments.
;
_olex2_refinement_description
;
1. Fixed Uiso
 At 1.2 times of:
  All C(H) groups
 At 1.5 times of:
  All C(H,H,H) groups
2.a Aromatic/amide H refined with riding coordinates:
 C6(H6), C3(H3), C5(H5), C4(H4)
2.b Idealised Me refined as rotating group:
 C11(H11A,H11B,H11C), C13(H13A,H13B,H13C), C14(H14A,H14B,H14C), C12(H12A,H12B,
 H12C)
;
_olex2_submission_special_instructions 'No special instructions were received'

loop_
_space_group_symop_operation_xyz
'x, y, z'
'-x, -y, -z'

loop_
_atom_site_label
_atom_site_type_symbol
_atom_site_fract_x
_atom_site_fract_y
_atom_site_fract_z
_atom_site_U_iso_or_equiv
_atom_site_adp_type
_atom_site_occupancy
_atom_site_site_symmetry_order
_atom_site_calc_flag
_atom_site_refinement_flags_posn
_atom_site_refinement_flags_adp
_atom_site_refinement_flags_occupancy
_atom_site_disorder_assembly
_atom_site_disorder_group
S1 S 0.26172(10) -0.01427(6) 0.70888(5) 0.0626(3) Uani 1 1 d . . . . .
N1 N 0.2294(2) 0.30442(18) 0.63037(14) 0.0414(4) Uani 1 1 d . . . . .
N2 N 0.2421(2) 0.44230(18) 0.58476(14) 0.0402(4) Uani 1 1 d . . . . .
N3 N 0.2679(2) 0.6020(2) 0.27779(16) 0.0515(5) Uani 1 1 d . . . . .
N4 N 0.2569(3) 0.4551(2) 0.25971(17) 0.0561(5) Uani 1 1 d . . . . .
C7 C 0.2489(2) 0.4704(2) 0.45926(16) 0.0400(4) Uani 1 1 d . . . . .
C1 C 0.2255(3) 0.2747(2) 0.75936(17) 0.0395(4) Uani 1 1 d . . . . .
C8 C 0.2629(3) 0.6180(2) 0.39480(18) 0.0456(5) Uani 1 1 d . . . . .
C10 C 0.2451(3) 0.3734(2) 0.36981(18) 0.0470(5) Uani 1 1 d . . . . .
C2 C 0.2404(3) 0.1187(2) 0.81031(17) 0.0426(4) Uani 1 1 d . . . . .
C6 C 0.2065(3) 0.3863(3) 0.8336(2) 0.0519(5) Uani 1 1 d . . . . .
H6 H 0.193704 0.489518 0.799282 0.062 Uiso 1 1 calc R . . . .
C3 C 0.2408(4) 0.0793(3) 0.9364(2) 0.0572(6) Uani 1 1 d . . . . .
H3 H 0.252554 -0.023488 0.971894 0.069 Uiso 1 1 calc R . . . .
C11 C 0.2303(4) 0.2047(3) 0.3836(2) 0.0628(6) Uani 1 1 d . . . . .
H11A H 0.236274 0.173605 0.304934 0.094 Uiso 1 1 calc GR . . . .
H11B H 0.109977 0.180623 0.421989 0.094 Uiso 1 1 calc GR . . . .
H11C H 0.335285 0.151245 0.432705 0.094 Uiso 1 1 calc GR . . . .
C5 C 0.2064(4) 0.3445(3) 0.9590(2) 0.0644(6) Uani 1 1 d . . . . .
H5 H 0.194628 0.419444 1.008802 0.077 Uiso 1 1 calc R . . . .
C13 C 0.2702(4) 0.7659(3) 0.4392(3) 0.0617(6) Uani 1 1 d . . . . .
H13A H 0.377481 0.816723 0.402412 0.093 Uiso 1 1 calc GR . . . .
H13B H 0.285382 0.747272 0.525972 0.093 Uiso 1 1 calc GR . . . .
H13C H 0.152455 0.829501 0.418179 0.093 Uiso 1 1 calc GR . . . .
C4 C 0.2239(4) 0.1923(3) 1.0092(2) 0.0664(7) Uani 1 1 d . . . . .
H4 H 0.224380 0.164626 1.093273 0.080 Uiso 1 1 calc R . . . .
C14 C 0.2776(4) 0.7216(3) 0.1720(2) 0.0657(7) Uani 1 1 d . . . . .
H14A H 0.149519 0.765921 0.149393 0.099 Uiso 1 1 calc GR . . . .
H14B H 0.336647 0.677843 0.105506 0.099 Uiso 1 1 calc GR . . . .
H14C H 0.353059 0.799684 0.191297 0.099 Uiso 1 1 calc GR . . . .
C12 C 0.2887(5) -0.1958(3) 0.8077(3) 0.0834(9) Uani 1 1 d . . . . .
H12A H 0.398610 -0.199385 0.859395 0.125 Uiso 1 1 calc GR . . . .
H12B H 0.307319 -0.276799 0.759843 0.125 Uiso 1 1 calc GR . . . .
H12C H 0.174722 -0.208406 0.856590 0.125 Uiso 1 1 calc GR . . . .

loop_
_atom_site_aniso_label
_atom_site_aniso_U_11
_atom_site_aniso_U_22
_atom_site_aniso_U_33
_atom_site_aniso_U_23
_atom_site_aniso_U_13
_atom_site_aniso_U_12
S1 0.1020(6) 0.0383(4) 0.0476(4) -0.0065(3) 0.0053(3) -0.0096(3)
N1 0.0539(9) 0.0388(8) 0.0309(8) -0.0029(6) -0.0005(6) -0.0055(6)
N2 0.0479(8) 0.0395(8) 0.0322(8) -0.0026(6) 0.0003(6) -0.0039(6)
N3 0.0558(9) 0.0575(10) 0.0362(9) 0.0079(8) -0.0002(7) -0.0061(7)
N4 0.0682(11) 0.0660(12) 0.0329(9) -0.0032(8) -0.0016(7) -0.0084(9)
C7 0.0441(9) 0.0414(9) 0.0325(9) -0.0009(7) 0.0003(7) -0.0028(7)
C1 0.0462(9) 0.0411(9) 0.0309(9) -0.0043(7) -0.0011(7) -0.0049(7)
C8 0.0452(9) 0.0480(11) 0.0399(10) 0.0039(8) -0.0001(7) -0.0039(8)
C10 0.0537(10) 0.0536(11) 0.0332(9) -0.0053(8) -0.0004(7) -0.0059(8)
C2 0.0496(9) 0.0437(10) 0.0334(10) -0.0020(7) 0.0004(7) -0.0060(7)
C6 0.0682(12) 0.0485(11) 0.0410(11) -0.0128(8) 0.0001(9) -0.0065(9)
C3 0.0748(14) 0.0570(13) 0.0349(11) 0.0076(9) 0.0005(9) -0.0066(10)
C11 0.0935(17) 0.0560(13) 0.0429(12) -0.0147(10) 0.0003(11) -0.0167(11)
C5 0.0827(15) 0.0747(16) 0.0410(12) -0.0245(11) 0.0004(10) -0.0076(12)
C13 0.0763(14) 0.0442(11) 0.0617(15) -0.0005(10) 0.0061(11) -0.0053(10)
C4 0.0837(16) 0.0865(18) 0.0277(10) -0.0053(11) -0.0011(10) -0.0081(13)
C14 0.0655(13) 0.0774(16) 0.0442(12) 0.0227(11) 0.0003(9) -0.0111(11)
C12 0.126(2) 0.0382(12) 0.081(2) 0.0022(12) 0.0153(17) -0.0079(13)

loop_
_atom_type_symbol
_atom_type_description
_atom_type_scat_dispersion_real
_atom_type_scat_dispersion_imag
_atom_type_scat_source
C C 0.0033 0.0016 'International Tables Vol C Tables 4.2.6.8 and 6.1.1.4'
H H 0.0000 0.0000 'International Tables Vol C Tables 4.2.6.8 and 6.1.1.4'
N N 0.0061 0.0033 'International Tables Vol C Tables 4.2.6.8 and 6.1.1.4'
S S 0.1246 0.1234 'International Tables Vol C Tables 4.2.6.8 and 6.1.1.4'

loop_
_geom_angle_atom_site_label_1
_geom_angle_atom_site_label_2
_geom_angle_atom_site_label_3
_geom_angle
_geom_angle_site_symmetry_1
_geom_angle_site_symmetry_3
_geom_angle_publ_flag
C2 S1 C12 103.27(12) . . ?
N2 N1 C1 114.96(16) . . ?
N1 N2 C7 114.77(16) . . ?
N4 N3 C14 118.6(2) . . ?
C8 N3 N4 113.48(17) . . ?
C8 N3 C14 127.9(2) . . ?
C10 N4 N3 105.48(18) . . ?
N2 C7 C8 121.70(17) . . ?
N2 C7 C10 132.66(17) . . ?
C8 C7 C10 105.64(17) . . ?
C2 C1 N1 114.82(17) . . ?
C6 C1 N1 124.87(18) . . ?
C6 C1 C2 120.31(18) . . ?
N3 C8 C7 105.40(17) . . ?
N3 C8 C13 124.39(19) . . ?
C7 C8 C13 130.21(19) . . ?
N4 C10 C7 110.00(19) . . ?
N4 C10 C11 119.7(2) . . ?
C7 C10 C11 130.27(19) . . ?
C1 C2 S1 117.00(15) . . ?
C3 C2 S1 124.41(17) . . ?
C3 C2 C1 118.6(2) . . ?
C1 C6 H6 119.9 . . ?
C1 C6 C5 120.2(2) . . ?
C5 C6 H6 119.9 . . ?
C2 C3 H3 119.8 . . ?
C4 C3 C2 120.3(2) . . ?
C4 C3 H3 119.8 . . ?
C10 C11 H11A 109.5 . . ?
C10 C11 H11B 109.5 . . ?
C10 C11 H11C 109.5 . . ?
H11A C11 H11B 109.5 . . ?
H11A C11 H11C 109.5 . . ?
H11B C11 H11C 109.5 . . ?
C6 C5 H5 120.1 . . ?
C4 C5 C6 119.7(2) . . ?
C4 C5 H5 120.1 . . ?
C8 C13 H13A 109.5 . . ?
C8 C13 H13B 109.5 . . ?
C8 C13 H13C 109.5 . . ?
H13A C13 H13B 109.5 . . ?
H13A C13 H13C 109.5 . . ?
H13B C13 H13C 109.5 . . ?
C3 C4 H4 119.5 . . ?
C5 C4 C3 120.9(2) . . ?
C5 C4 H4 119.5 . . ?
N3 C14 H14A 109.5 . . ?
N3 C14 H14B 109.5 . . ?
N3 C14 H14C 109.5 . . ?
H14A C14 H14B 109.5 . . ?
H14A C14 H14C 109.5 . . ?
H14B C14 H14C 109.5 . . ?
S1 C12 H12A 109.5 . . ?
S1 C12 H12B 109.5 . . ?
S1 C12 H12C 109.5 . . ?
H12A C12 H12B 109.5 . . ?
H12A C12 H12C 109.5 . . ?
H12B C12 H12C 109.5 . . ?

loop_
_geom_bond_atom_site_label_1
_geom_bond_atom_site_label_2
_geom_bond_distance
_geom_bond_site_symmetry_2
_geom_bond_publ_flag
S1 C2 1.757(2) . ?
S1 C12 1.794(3) . ?
N1 N2 1.257(2) . ?
N1 C1 1.420(2) . ?
N2 C7 1.382(2) . ?
N3 N4 1.360(3) . ?
N3 C8 1.334(3) . ?
N3 C14 1.458(3) . ?
N4 C10 1.326(3) . ?
C7 C8 1.399(3) . ?
C7 C10 1.420(3) . ?
C1 C2 1.403(3) . ?
C1 C6 1.386(3) . ?
C8 C13 1.481(3) . ?
C10 C11 1.493(3) . ?
C2 C3 1.393(3) . ?
C6 H6 0.9300 . ?
C6 C5 1.387(3) . ?
C3 H3 0.9300 . ?
C3 C4 1.384(4) . ?
C11 H11A 0.9600 . ?
C11 H11B 0.9600 . ?
C11 H11C 0.9600 . ?
C5 H5 0.9300 . ?
C5 C4 1.370(4) . ?
C13 H13A 0.9600 . ?
C13 H13B 0.9600 . ?
C13 H13C 0.9600 . ?
C4 H4 0.9300 . ?
C14 H14A 0.9600 . ?
C14 H14B 0.9600 . ?
C14 H14C 0.9600 . ?
C12 H12A 0.9600 . ?
C12 H12B 0.9600 . ?
C12 H12C 0.9600 . ?

loop_
_geom_torsion_atom_site_label_1
_geom_torsion_atom_site_label_2
_geom_torsion_atom_site_label_3
_geom_torsion_atom_site_label_4
_geom_torsion
_geom_torsion_site_symmetry_1
_geom_torsion_site_symmetry_2
_geom_torsion_site_symmetry_3
_geom_torsion_site_symmetry_4
_geom_torsion_publ_flag
S1 C2 C3 C4 179.78(18) . . . . ?
N1 N2 C7 C8 179.95(15) . . . . ?
N1 N2 C7 C10 -0.3(3) . . . . ?
N1 C1 C2 S1 0.1(2) . . . . ?
N1 C1 C2 C3 179.02(17) . . . . ?
N1 C1 C6 C5 -179.3(2) . . . . ?
N2 N1 C1 C2 -170.93(16) . . . . ?
N2 N1 C1 C6 9.8(3) . . . . ?
N2 C7 C8 N3 179.41(16) . . . . ?
N2 C7 C8 C13 -1.0(3) . . . . ?
N2 C7 C10 N4 -179.49(18) . . . . ?
N2 C7 C10 C11 0.6(4) . . . . ?
N3 N4 C10 C7 -0.1(2) . . . . ?
N3 N4 C10 C11 179.8(2) . . . . ?
N4 N3 C8 C7 0.4(2) . . . . ?
N4 N3 C8 C13 -179.25(19) . . . . ?
C1 N1 N2 C7 179.01(14) . . . . ?
C1 C2 C3 C4 1.0(3) . . . . ?
C1 C6 C5 C4 -0.5(4) . . . . ?
C8 N3 N4 C10 -0.2(2) . . . . ?
C8 C7 C10 N4 0.3(2) . . . . ?
C8 C7 C10 C11 -179.6(2) . . . . ?
C10 C7 C8 N3 -0.4(2) . . . . ?
C10 C7 C8 C13 179.2(2) . . . . ?
C2 C1 C6 C5 1.5(3) . . . . ?
C2 C3 C4 C5 0.0(4) . . . . ?
C6 C1 C2 S1 179.40(15) . . . . ?
C6 C1 C2 C3 -1.7(3) . . . . ?
C6 C5 C4 C3 -0.3(4) . . . . ?
C14 N3 N4 C10 -178.47(17) . . . . ?
C14 N3 C8 C7 178.47(18) . . . . ?
C14 N3 C8 C13 -1.2(3) . . . . ?
C12 S1 C2 C1 177.26(17) . . . . ?
C12 S1 C2 C3 -1.6(2) . . . . ?
